data_7700419
loop_
_publ_author_name
'Ko\<renkov\'a, Monika'
'Hejda, Martin'
'Jir\'asko, Robert'
'Block, Theresa'
'Uhl\'ik, Filip'
'Jambor, Roman'
'R\%u\<Zi\<cka, Ale\<s'
'P\"ottgen, Rainer'
'Dost\'al, Libor'

_publ_section_title
;
 Antimony(i) \\rightarrow Pd(ii) complexes with the (\m-Sb)Pd<sub>2</sub>
 coordination framework.
;
_journal_issue 31
_journal_name_full 'Dalton transactions (Cambridge, England : 2003)'
_journal_page_first 11912
_journal_page_last 11920
_journal_paper_doi 10.1039/c9dt02340b
_journal_volume 48
_journal_year 2019
_chemical_formula_moiety 'C19 H28 Cl N2 Pd Sb'
_chemical_formula_sum 'C19 H28 Cl N2 Pd Sb'
_chemical_formula_weight 548.03
_space_group_crystal_system monoclinic
_space_group_IT_number 14
_space_group_name_Hall '-P 2ybc'
_space_group_name_H-M_alt 'P 1 21/c 1'
_symmetry_space_group_name_Hall '-P 2ybc'
_symmetry_space_group_name_H-M 'P 1 21/c 1'
_atom_sites_solution_hydrogens geom
_audit_creation_method 'APEX3 v2016.5-0'
_audit_update_record
;
2019-04-05 deposited with the CCDC.    2019-07-01 downloaded from the CCDC.
;
_cell_angle_alpha 90
_cell_angle_beta 113.1910(10)
_cell_angle_gamma 90
_cell_formula_units_Z 8
_cell_length_a 16.2454(7)
_cell_length_b 16.0559(7)
_cell_length_c 17.8662(8)
_cell_measurement_reflns_used 125927
_cell_measurement_temperature 150(2)
_cell_measurement_theta_max 32
_cell_measurement_theta_min 1
_cell_volume 4283.6(3)
_computing_cell_refinement 'APEX3 v2016.5-0 (Bruker AXS)'
_computing_data_collection 'Bruker Instrument Service vV6.2.3'
_computing_data_reduction 'SAINT V8.37A (Bruker AXS Inc., 2015)'
_computing_molecular_graphics 'Platon (Spek, 2009)'
_computing_publication_material 'Platon (Spek, 2009)'
_computing_structure_refinement 'SHELXL-2014/7 (Sheldrick, 2014)'
_computing_structure_solution 'XT, VERSION 2014/5'
_diffrn_ambient_temperature 150(2)
_diffrn_detector_area_resol_mean 10.4167
_diffrn_measured_fraction_theta_full 0.999
_diffrn_measured_fraction_theta_max 0.929
_diffrn_measurement_device_type 'Bruker D8 - Venture'
_diffrn_measurement_method '\f and \w scans to fill the Ewald sphere'
_diffrn_radiation_type MoK\a
_diffrn_radiation_wavelength 0.71073
_diffrn_reflns_av_R_equivalents 0.0926
_diffrn_reflns_av_unetI/netI 0.0828
_diffrn_reflns_Laue_measured_fraction_full 0.999
_diffrn_reflns_Laue_measured_fraction_max 0.929
_diffrn_reflns_limit_h_max 23
_diffrn_reflns_limit_h_min -20
_diffrn_reflns_limit_k_max 22
_diffrn_reflns_limit_k_min -23
_diffrn_reflns_limit_l_max 25
_diffrn_reflns_limit_l_min -26
_diffrn_reflns_number 123966
_diffrn_reflns_point_group_measured_fraction_full 0.999
_diffrn_reflns_point_group_measured_fraction_max 0.929
_diffrn_reflns_theta_full 25.242
_diffrn_reflns_theta_max 31.900
_diffrn_reflns_theta_min 2.480
_diffrn_source 'sealed X-ray tube'
_exptl_absorpt_coefficient_mu 2.229
_exptl_absorpt_correction_T_max 0.7463
_exptl_absorpt_correction_T_min 0.5842
_exptl_absorpt_correction_type multi-scan
_exptl_absorpt_process_details
;
SADABS-2016/2 - Bruker AXS area detector
scaling and absorption correction
;
_exptl_crystal_colour orange
_exptl_crystal_density_diffrn 1.700
_exptl_crystal_description block
_exptl_crystal_F_000 2160
_exptl_crystal_size_max 0.57
_exptl_crystal_size_mid 0.27
_exptl_crystal_size_min 0.17
_refine_diff_density_max 1.276
_refine_diff_density_min -0.954
_refine_diff_density_rms 0.176
_refine_ls_extinction_method none
_refine_ls_goodness_of_fit_ref 1.103
_refine_ls_hydrogen_treatment constr
_refine_ls_matrix_type full
_refine_ls_number_parameters 475
_refine_ls_number_reflns 13698
_refine_ls_number_restraints 517
_refine_ls_restrained_S_all 1.093
_refine_ls_R_factor_all 0.1255
_refine_ls_R_factor_gt 0.0575
_refine_ls_shift/su_max 0.003
_refine_ls_shift/su_mean 0.000
_refine_ls_structure_factor_coef Fsqd
_refine_ls_weighting_details 'w=1/[\s^2^(Fo^2^)+(0.0046P)^2^+21.0716P] where P=(Fo^2^+2Fc^2^)/3'
_refine_ls_weighting_scheme calc
_refine_ls_wR_factor_gt 0.0689
_refine_ls_wR_factor_ref 0.0852
_reflns_Friedel_coverage 0.000
_reflns_number_gt 8821
_reflns_number_total 13698
_reflns_threshold_expression 'I > 2\s(I)'
_cod_data_source_file c9dt02340b2.cif
_cod_data_source_block ld190107Sb1
_cod_depositor_comments 'Adding full bibliography for 7700416--7700419.cif.'
_cod_database_code 7700419
_shelx_space_group_comment
;
The symmetry employed for this shelxl refinement is uniquely defined
by the following loop, which should always be used as a source of
symmetry information in preference to the above space-group names.
They are only intended as comments.
;
_exptl_absorpt_special_details
;
The ratio of minimum to maximum
apparent transmission was 0.783
;
_shelxl_version_number 2013-4

loop_
_space_group_symop_operation_xyz
'x, y, z'
'-x, y+1/2, -z+1/2'
'-x, -y, -z'
'x, -y-1/2, z-1/2'

loop_
_atom_site_label
_atom_site_type_symbol
_atom_site_fract_x
_atom_site_fract_y
_atom_site_fract_z
_atom_site_U_iso_or_equiv
_atom_site_adp_type
_atom_site_occupancy
_atom_site_site_symmetry_order
_atom_site_calc_flag
_atom_site_refinement_flags_posn
_atom_site_refinement_flags_adp
_atom_site_refinement_flags_occupancy
_atom_site_disorder_assembly
_atom_site_disorder_group
Sb1 Sb 0.86596(2) 0.80712(2) 0.62396(2) 0.02374(7) Uani 1 1 d . U . . .
Pd1 Pd 0.99432(2) 0.91314(2) 0.68943(2) 0.02320(8) Uani 1 1 d . U . . .
Cl1 Cl 1.00445(8) 0.88910(8) 0.82365(7) 0.0333(3) Uani 1 1 d . U . . .
N1 N 0.9762(2) 0.7173(2) 0.6048(2) 0.0250(8) Uani 1 1 d . U . . .
C1 C 0.8413(3) 0.8090(3) 0.4995(3) 0.0234(9) Uani 1 1 d . U . . .
Pd2 Pd 0.49127(2) 0.61347(2) 0.68565(2) 0.02471(8) Uani 1 1 d . U . . .
Sb2 Sb 0.33450(2) 0.64413(2) 0.68030(2) 0.02343(7) Uani 1 1 d . U . . .
Cl2 Cl 0.52832(9) 0.51568(9) 0.79344(8) 0.0430(3) Uani 1 1 d . U . . .
N2 N 0.7422(2) 0.9005(2) 0.5601(2) 0.0231(8) Uani 1 1 d . U . . .
C2 C 0.8933(3) 0.7617(3) 0.4700(3) 0.0255(9) Uani 1 1 d . U . . .
N3 N 0.3766(3) 0.7755(2) 0.7476(2) 0.0304(9) Uani 1 1 d . U . . .
C3 C 0.8745(3) 0.7619(3) 0.3862(3) 0.0307(10) Uani 1 1 d . U . . .
H3 H 0.9104 0.7303 0.3655 0.037 Uiso 1 1 calc R U . . .
N4 N 0.2586(2) 0.5753(2) 0.5521(2) 0.0259(8) Uani 1 1 d . U . . .
C4 C 0.8037(3) 0.8084(3) 0.3341(3) 0.0334(11) Uani 1 1 d . U . . .
H4 H 0.7911 0.8084 0.2775 0.040 Uiso 1 1 calc R U . . .
C5 C 0.7503(3) 0.8552(3) 0.3629(3) 0.0318(10) Uani 1 1 d . U . . .
H5 H 0.7019 0.8871 0.3264 0.038 Uiso 1 1 calc R U . . .
C6 C 0.7692(3) 0.8546(3) 0.4461(3) 0.0249(9) Uani 1 1 d . U . . .
C7 C 0.9654(3) 0.7139(3) 0.5300(3) 0.0278(10) Uani 1 1 d . U . . .
H7 H 1.0038 0.6806 0.5138 0.033 Uiso 1 1 calc R U . . .
C8 C 1.0478(3) 0.6700(3) 0.6697(3) 0.0286(10) Uani 1 1 d . U . . .
C9 C 1.0075(3) 0.6379(3) 0.7286(3) 0.0382(12) Uani 1 1 d . U . . .
H9A H 0.9895 0.6853 0.7533 0.057 Uiso 1 1 calc R U . . .
H9B H 1.0523 0.6047 0.7714 0.057 Uiso 1 1 calc R U . . .
H9C H 0.9551 0.6034 0.6988 0.057 Uiso 1 1 calc R U . . .
C10 C 1.1238(3) 0.7305(3) 0.7137(3) 0.0378(12) Uani 1 1 d . U . . .
H10A H 1.1723 0.7010 0.7568 0.057 Uiso 1 1 calc R U . . .
H10B H 1.1016 0.7755 0.7379 0.057 Uiso 1 1 calc R U . . .
H10C H 1.1463 0.7541 0.6748 0.057 Uiso 1 1 calc R U . . .
C11 C 1.0817(3) 0.5963(3) 0.6360(3) 0.0358(11) Uani 1 1 d . U . . .
H11A H 1.0312 0.5604 0.6044 0.054 Uiso 1 1 calc R U . . .
H11B H 1.1249 0.5644 0.6812 0.054 Uiso 1 1 calc R U . . .
H11C H 1.1108 0.6168 0.6009 0.054 Uiso 1 1 calc R U . . .
C12 C 0.7172(3) 0.9019(3) 0.4824(3) 0.0283(10) Uani 1 1 d . U . . .
H12 H 0.6660 0.9330 0.4492 0.034 Uiso 1 1 calc R U . . .
C13 C 0.6921(3) 0.9430(4) 0.6026(3) 0.0389(12) Uani 1 1 d . U . . .
C17 C 1.0103(4) 0.9358(3) 0.5804(3) 0.0432(13) Uani 1 1 d . U . . .
H17A H 1.0262 0.8792 0.5942 0.052 Uiso 1 1 calc R U . . .
H17B H 0.9638 0.9493 0.5295 0.052 Uiso 1 1 calc R U . . .
C18 C 1.0555(4) 0.9996(3) 0.6354(3) 0.0408(12) Uani 1 1 d . U . . .
H18 H 1.0392 1.0560 0.6212 0.049 Uiso 1 1 calc R U . . .
C19 C 1.1225(4) 0.9814(4) 0.7087(4) 0.0428(13) Uani 1 1 d . U . . .
H19A H 1.1391 0.9251 0.7233 0.051 Uiso 1 1 calc R U . . .
H19B H 1.1524 1.0251 0.7452 0.051 Uiso 1 1 calc R U . . .
C20 C 0.2722(3) 0.7360(3) 0.5931(3) 0.0245(9) Uani 1 1 d . U . . .
C21 C 0.2797(3) 0.8198(3) 0.6169(3) 0.0291(10) Uani 1 1 d . U . . .
C22 C 0.2306(4) 0.8805(3) 0.5613(3) 0.0372(11) Uani 1 1 d . U . . .
H22 H 0.2362 0.9374 0.5770 0.045 Uiso 1 1 calc R U . . .
C23 C 0.1741(4) 0.8579(3) 0.4838(3) 0.0405(12) Uani 1 1 d . U . . .
H23 H 0.1404 0.8995 0.4464 0.049 Uiso 1 1 calc R U . . .
C24 C 0.1656(3) 0.7749(3) 0.4595(3) 0.0379(12) Uani 1 1 d . U . . .
H24 H 0.1259 0.7597 0.4061 0.046 Uiso 1 1 calc R U . . .
C25 C 0.2161(3) 0.7140(3) 0.5145(3) 0.0296(10) Uani 1 1 d . U . . .
C26 C 0.3384(3) 0.8368(3) 0.7011(3) 0.0345(11) Uani 1 1 d . U . . .
H26 H 0.3481 0.8923 0.7211 0.041 Uiso 1 1 calc R U . . .
C27 C 0.4398(4) 0.7872(3) 0.8332(3) 0.0438(13) Uani 1 1 d . U . . .
C28 C 0.4267(5) 0.7149(4) 0.8820(4) 0.066(2) Uani 1 1 d . U . . .
H28A H 0.4366 0.6623 0.8589 0.099 Uiso 1 1 calc R U . . .
H28B H 0.3656 0.7161 0.8800 0.099 Uiso 1 1 calc R U . . .
H28C H 0.4695 0.7195 0.9387 0.099 Uiso 1 1 calc R U . . .
C29 C 0.5344(4) 0.7853(5) 0.8344(4) 0.0664(19) Uani 1 1 d . U . . .
H29A H 0.5432 0.7333 0.8099 0.100 Uiso 1 1 calc R U . . .
H29B H 0.5783 0.7889 0.8907 0.100 Uiso 1 1 calc R U . . .
H29C H 0.5423 0.8327 0.8032 0.100 Uiso 1 1 calc R U . . .
C30 C 0.4241(5) 0.8699(4) 0.8686(4) 0.0577(17) Uani 1 1 d . U . . .
H30A H 0.4391 0.9163 0.8406 0.087 Uiso 1 1 calc R U . . .
H30B H 0.4622 0.8723 0.9269 0.087 Uiso 1 1 calc R U . . .
H30C H 0.3611 0.8740 0.8609 0.087 Uiso 1 1 calc R U . . .
C31 C 0.2115(3) 0.6256(3) 0.4956(3) 0.0311(10) Uani 1 1 d . U . . .
H31 H 0.1748 0.6056 0.4430 0.037 Uiso 1 1 calc R U . . .
C32 C 0.2596(3) 0.4843(3) 0.5366(3) 0.0337(10) Uani 1 1 d D U . . .
C36 C 0.4757(4) 0.6990(4) 0.5925(3) 0.0477(14) Uani 1 1 d . U . . .
H36A H 0.4371 0.6540 0.5664 0.057 Uiso 1 1 calc R U . A 1
H36B H 0.4524 0.7539 0.5881 0.057 Uiso 1 1 calc R U . A 1
C38 C 0.6102(5) 0.6165(5) 0.6502(4) 0.070(2) Uani 1 1 d . U . . .
H38A H 0.5779 0.5673 0.6268 0.084 Uiso 1 1 calc R U . B 1
H38B H 0.6727 0.6138 0.6820 0.084 Uiso 1 1 calc R U . B 1
C14 C 0.748(3) 1.020(3) 0.640(3) 0.048(2) Uani 0.164(14) 1 d . U P C 1
H14A H 0.7486 1.0572 0.5967 0.072 Uiso 0.164(14) 1 calc R U P C 1
H14B H 0.8098 1.0033 0.6739 0.072 Uiso 0.164(14) 1 calc R U P C 1
H14C H 0.7225 1.0495 0.6740 0.072 Uiso 0.164(14) 1 calc R U P C 1
C15 C 0.638(4) 1.037(3) 0.535(3) 0.067(3) Uani 0.164(14) 1 d D U P C 1
H15A H 0.6839 1.0677 0.5233 0.100 Uiso 0.164(14) 1 calc R U P C 1
H15B H 0.6124 1.0743 0.5641 0.100 Uiso 0.164(14) 1 calc R U P C 1
H15C H 0.5910 1.0185 0.4844 0.100 Uiso 0.164(14) 1 calc R U P C 1
C16 C 0.604(4) 0.886(3) 0.588(4) 0.071(3) Uani 0.164(14) 1 d D U P C 1
H16A H 0.5800 0.8650 0.5318 0.106 Uiso 0.164(14) 1 calc R U P C 1
H16B H 0.5588 0.9193 0.5972 0.106 Uiso 0.164(14) 1 calc R U P C 1
H16C H 0.6214 0.8387 0.6258 0.106 Uiso 0.164(14) 1 calc R U P C 1
C33 C 0.1708(8) 0.4532(7) 0.4740(9) 0.048(2) Uani 0.60(2) 1 d . U P D 1
H33A H 0.1568 0.4828 0.4225 0.072 Uiso 0.60(2) 1 calc R U P D 1
H33B H 0.1233 0.4634 0.4939 0.072 Uiso 0.60(2) 1 calc R U P D 1
H33C H 0.1749 0.3933 0.4654 0.072 Uiso 0.60(2) 1 calc R U P D 1
C34 C 0.2750(10) 0.4407(8) 0.6185(7) 0.037(2) Uani 0.60(2) 1 d . U P D 1
H34A H 0.2732 0.3802 0.6110 0.055 Uiso 0.60(2) 1 calc R U P D 1
H34B H 0.2279 0.4575 0.6368 0.055 Uiso 0.60(2) 1 calc R U P D 1
H34C H 0.3336 0.4570 0.6594 0.055 Uiso 0.60(2) 1 calc R U P D 1
C35 C 0.3519(8) 0.4683(8) 0.5325(8) 0.039(2) Uani 0.60(2) 1 d . U P D 1
H35A H 0.3564 0.4096 0.5195 0.058 Uiso 0.60(2) 1 calc R U P D 1
H35B H 0.3997 0.4816 0.5853 0.058 Uiso 0.60(2) 1 calc R U P D 1
H35C H 0.3580 0.5036 0.4902 0.058 Uiso 0.60(2) 1 calc R U P D 1
C37 C 0.5709(8) 0.6838(9) 0.6394(7) 0.0501(19) Uani 0.522(9) 1 d . U P E 1
H37 H 0.6065 0.7310 0.6642 0.060 Uiso 0.522(9) 1 calc R U P E 1
C16A C 0.6548(8) 0.8787(6) 0.6391(7) 0.071(3) Uani 0.836(14) 1 d . U P C 2
H16D H 0.6245 0.8361 0.5983 0.106 Uiso 0.836(14) 1 calc R U P C 2
H16E H 0.6118 0.9043 0.6582 0.106 Uiso 0.836(14) 1 calc R U P C 2
H16F H 0.7034 0.8529 0.6852 0.106 Uiso 0.836(14) 1 calc R U P C 2
C15A C 0.6178(6) 0.9977(7) 0.5475(6) 0.067(3) Uani 0.836(14) 1 d . U P C 2
H15D H 0.6418 1.0364 0.5187 0.100 Uiso 0.836(14) 1 calc R U P C 2
H15E H 0.5920 1.0292 0.5799 0.100 Uiso 0.836(14) 1 calc R U P C 2
H15F H 0.5714 0.9630 0.5078 0.100 Uiso 0.836(14) 1 calc R U P C 2
C14A C 0.7594(5) 0.9926(6) 0.6715(5) 0.048(2) Uani 0.836(14) 1 d . U P C 2
H14D H 0.8040 0.9547 0.7090 0.072 Uiso 0.836(14) 1 calc R U P C 2
H14E H 0.7285 1.0223 0.7008 0.072 Uiso 0.836(14) 1 calc R U P C 2
H14F H 0.7893 1.0328 0.6495 0.072 Uiso 0.836(14) 1 calc R U P C 2
C37A C 0.5401(8) 0.6360(9) 0.5906(8) 0.0501(19) Uani 0.478(9) 1 d . U P E 2
H37A H 0.5279 0.6079 0.5406 0.060 Uiso 0.478(9) 1 calc R U P E 2
C33A C 0.2495(16) 0.4345(14) 0.6066(11) 0.048(2) Uani 0.40(2) 1 d D U P D 2
H33D H 0.1889 0.4421 0.6047 0.072 Uiso 0.40(2) 1 calc R U P D 2
H33E H 0.2933 0.4546 0.6589 0.072 Uiso 0.40(2) 1 calc R U P D 2
H33F H 0.2600 0.3752 0.6005 0.072 Uiso 0.40(2) 1 calc R U P D 2
C34A C 0.3347(12) 0.4659(12) 0.5071(14) 0.037(2) Uani 0.40(2) 1 d D U P D 2
H34D H 0.3409 0.4055 0.5030 0.055 Uiso 0.40(2) 1 calc R U P D 2
H34E H 0.3912 0.4890 0.5460 0.055 Uiso 0.40(2) 1 calc R U P D 2
H34F H 0.3200 0.4914 0.4536 0.055 Uiso 0.40(2) 1 calc R U P D 2
C35A C 0.1918(11) 0.4591(11) 0.4492(8) 0.039(2) Uani 0.40(2) 1 d D U P D 2
H35D H 0.1311 0.4755 0.4423 0.058 Uiso 0.40(2) 1 calc R U P D 2
H35E H 0.1939 0.3987 0.4423 0.058 Uiso 0.40(2) 1 calc R U P D 2
H35F H 0.2079 0.4875 0.4083 0.058 Uiso 0.40(2) 1 calc R U P D 2

loop_
_atom_site_aniso_label
_atom_site_aniso_U_11
_atom_site_aniso_U_22
_atom_site_aniso_U_33
_atom_site_aniso_U_23
_atom_site_aniso_U_13
_atom_site_aniso_U_12
Sb1 0.02234(14) 0.02729(16) 0.02260(15) -0.00217(12) 0.00993(12) -0.00211(12)
Pd1 0.02297(17) 0.02214(17) 0.02631(18) 0.00095(14) 0.01166(14) -0.00169(14)
Cl1 0.0351(6) 0.0360(6) 0.0241(6) 0.0022(5) 0.0068(5) -0.0082(5)
N1 0.0231(18) 0.0202(18) 0.0322(19) 0.0030(15) 0.0116(15) 0.0028(14)
C1 0.024(2) 0.022(2) 0.025(2) -0.0012(17) 0.0112(17) 0.0016(17)
Pd2 0.02240(17) 0.03147(19) 0.01883(16) -0.00199(14) 0.00659(13) -0.00183(14)
Sb2 0.02393(15) 0.02306(15) 0.02372(15) 0.00093(12) 0.00982(12) -0.00162(12)
Cl2 0.0403(7) 0.0478(8) 0.0384(7) 0.0152(6) 0.0130(6) 0.0113(6)
N2 0.0154(16) 0.029(2) 0.0248(17) -0.0122(15) 0.0077(14) -0.0020(14)
C2 0.029(2) 0.019(2) 0.030(2) -0.0015(17) 0.0135(18) 0.0016(17)
N3 0.037(2) 0.027(2) 0.0279(19) -0.0047(15) 0.0134(16) -0.0082(16)
C3 0.041(3) 0.026(2) 0.033(2) -0.0021(19) 0.023(2) 0.002(2)
N4 0.0227(18) 0.0265(18) 0.0246(19) -0.0029(14) 0.0049(15) -0.0026(14)
C4 0.043(3) 0.032(3) 0.027(2) -0.002(2) 0.016(2) 0.003(2)
C5 0.032(2) 0.032(3) 0.026(2) 0.0009(19) 0.0056(19) 0.003(2)
C6 0.023(2) 0.024(2) 0.025(2) -0.0045(17) 0.0065(17) 0.0004(17)
C7 0.028(2) 0.023(2) 0.037(2) 0.0021(18) 0.0181(19) 0.0050(18)
C8 0.024(2) 0.025(2) 0.037(2) 0.0049(18) 0.0117(19) 0.0028(17)
C9 0.034(3) 0.043(3) 0.038(3) 0.017(2) 0.014(2) 0.009(2)
C10 0.027(2) 0.036(3) 0.047(3) -0.001(2) 0.010(2) 0.001(2)
C11 0.032(3) 0.029(3) 0.042(3) 0.005(2) 0.009(2) 0.008(2)
C12 0.026(2) 0.025(2) 0.029(2) -0.0056(18) 0.0062(18) 0.0038(18)
C13 0.026(2) 0.053(3) 0.042(3) -0.016(2) 0.017(2) 0.006(2)
C17 0.061(4) 0.038(3) 0.039(3) 0.003(2) 0.029(3) -0.012(3)
C18 0.050(3) 0.034(3) 0.049(3) 0.005(2) 0.031(2) -0.010(2)
C19 0.040(3) 0.037(3) 0.058(3) 0.002(2) 0.026(2) -0.015(2)
C20 0.023(2) 0.021(2) 0.029(2) 0.0036(16) 0.0100(17) 0.0013(16)
C21 0.031(2) 0.024(2) 0.036(2) 0.0014(18) 0.0167(19) -0.0019(17)
C22 0.045(3) 0.026(2) 0.045(3) 0.006(2) 0.021(2) 0.004(2)
C23 0.044(3) 0.033(3) 0.041(3) 0.015(2) 0.014(2) 0.009(2)
C24 0.035(3) 0.041(3) 0.033(3) 0.007(2) 0.008(2) 0.006(2)
C25 0.025(2) 0.031(2) 0.031(2) 0.0015(18) 0.0093(19) 0.0008(18)
C26 0.044(3) 0.024(2) 0.039(2) -0.0030(18) 0.021(2) -0.007(2)
C27 0.059(3) 0.034(3) 0.028(2) -0.009(2) 0.007(2) -0.009(2)
C28 0.109(6) 0.044(3) 0.032(3) -0.003(3) 0.015(3) -0.010(3)
C29 0.052(3) 0.072(5) 0.055(4) -0.025(3) 0.000(3) -0.013(3)
C30 0.093(5) 0.038(3) 0.042(3) -0.014(3) 0.027(3) -0.012(3)
C31 0.026(2) 0.036(2) 0.028(2) -0.0021(18) 0.0069(19) -0.0015(18)
C32 0.035(2) 0.023(2) 0.036(2) -0.0047(18) 0.007(2) -0.0001(18)
C36 0.039(3) 0.066(4) 0.043(3) 0.021(3) 0.021(2) 0.001(3)
C38 0.049(3) 0.115(5) 0.062(4) 0.035(4) 0.040(3) 0.019(3)
C14 0.040(3) 0.060(5) 0.044(4) -0.021(3) 0.016(3) 0.007(3)
C15 0.054(5) 0.088(6) 0.057(4) -0.017(4) 0.020(3) 0.030(4)
C16 0.066(5) 0.078(5) 0.096(7) -0.023(4) 0.063(5) -0.008(4)
C33 0.052(5) 0.034(4) 0.046(4) -0.001(3) 0.007(3) -0.013(3)
C34 0.048(5) 0.024(4) 0.042(4) -0.005(3) 0.022(4) -0.001(3)
C35 0.044(4) 0.032(4) 0.036(4) -0.011(4) 0.011(3) 0.006(3)
C37 0.040(4) 0.079(5) 0.038(4) 0.015(3) 0.022(3) 0.001(3)
C16A 0.066(5) 0.078(5) 0.096(7) -0.023(4) 0.063(5) -0.008(4)
C15A 0.054(5) 0.088(6) 0.057(4) -0.017(4) 0.020(3) 0.030(4)
C14A 0.040(3) 0.060(5) 0.044(4) -0.021(3) 0.016(3) 0.007(3)
C37A 0.040(4) 0.079(5) 0.038(4) 0.015(3) 0.022(3) 0.001(3)
C33A 0.052(5) 0.034(4) 0.046(4) -0.001(3) 0.007(3) -0.013(3)
C34A 0.048(5) 0.024(4) 0.042(4) -0.005(3) 0.022(4) -0.001(3)
C35A 0.044(4) 0.032(4) 0.036(4) -0.011(4) 0.011(3) 0.006(3)

loop_
_atom_type_symbol
_atom_type_description
_atom_type_scat_dispersion_real
_atom_type_scat_dispersion_imag
_atom_type_scat_source
C C 0.0033 0.0016 'International Tables Vol C Tables 4.2.6.8 and 6.1.1.4'
H H 0.0000 0.0000 'International Tables Vol C Tables 4.2.6.8 and 6.1.1.4'
Cl Cl 0.1484 0.1585 'International Tables Vol C Tables 4.2.6.8 and 6.1.1.4'
N N 0.0061 0.0033 'International Tables Vol C Tables 4.2.6.8 and 6.1.1.4'
Pd Pd -0.9988 1.0072 'International Tables Vol C Tables 4.2.6.8 and 6.1.1.4'
Sb Sb -0.5866 1.5461 'International Tables Vol C Tables 4.2.6.8 and 6.1.1.4'

loop_
_geom_angle_atom_site_label_1
_geom_angle_atom_site_label_2
_geom_angle_atom_site_label_3
_geom_angle
C1 Sb1 N2 73.33(14)
C1 Sb1 N1 72.71(15)
N2 Sb1 N1 146.00(12)
C1 Sb1 Pd1 104.68(12)
N2 Sb1 Pd1 100.31(8)
N1 Sb1 Pd1 86.93(9)
C17 Pd1 C18 38.8(2)
C17 Pd1 C19 67.2(2)
C18 Pd1 C19 36.0(2)
C17 Pd1 Cl1 169.80(17)
C18 Pd1 Cl1 134.51(16)
C19 Pd1 Cl1 103.45(15)
C17 Pd1 Sb1 93.81(15)
C18 Pd1 Sb1 130.99(15)
C19 Pd1 Sb1 156.89(15)
Cl1 Pd1 Sb1 94.17(3)
C7 N1 C8 122.4(4)
C7 N1 Sb1 111.6(3)
C8 N1 Sb1 126.0(3)
C2 C1 C6 120.2(4)
C2 C1 Sb1 120.3(3)
C6 C1 Sb1 119.5(3)
C36 Pd2 C37 40.6(3)
C36 Pd2 C37A 40.1(4)
C36 Pd2 C38 67.2(2)
C37 Pd2 C38 32.5(4)
C37A Pd2 C38 32.9(3)
C36 Pd2 Cl2 172.71(15)
C37 Pd2 Cl2 132.2(3)
C37A Pd2 Cl2 133.8(4)
C38 Pd2 Cl2 105.69(18)
C36 Pd2 Sb2 92.12(15)
C37 Pd2 Sb2 129.5(3)
C37A Pd2 Sb2 127.2(3)
C38 Pd2 Sb2 159.12(17)
Cl2 Pd2 Sb2 95.07(4)
C20 Sb2 N3 73.22(16)
C20 Sb2 N4 72.47(16)
N3 Sb2 N4 145.48(13)
C20 Sb2 Pd2 110.23(12)
N3 Sb2 Pd2 93.87(10)
N4 Sb2 Pd2 94.41(9)
C12 N2 C13 122.9(4)
C12 N2 Sb1 112.0(3)
C13 N2 Sb1 124.7(3)
C1 C2 C3 119.6(4)
C1 C2 C7 116.3(4)
C3 C2 C7 124.1(4)
C26 N3 C27 122.4(4)
C26 N3 Sb2 112.4(3)
C27 N3 Sb2 125.2(3)
C4 C3 C2 119.6(4)
C4 C3 H3 120.2
C2 C3 H3 120.2
C31 N4 C32 121.2(4)
C31 N4 Sb2 112.6(3)
C32 N4 Sb2 126.2(3)
C3 C4 C5 121.3(4)
C3 C4 H4 119.4
C5 C4 H4 119.4
C4 C5 C6 118.9(4)
C4 C5 H5 120.5
C6 C5 H5 120.5
C1 C6 C5 120.4(4)
C1 C6 C12 116.5(4)
C5 C6 C12 123.1(4)
N1 C7 C2 119.1(4)
N1 C7 H7 120.5
C2 C7 H7 120.5
N1 C8 C10 107.5(4)
N1 C8 C11 112.5(4)
C10 C8 C11 110.7(4)
N1 C8 C9 107.0(4)
C10 C8 C9 109.8(4)
C11 C8 C9 109.2(4)
C8 C9 H9A 109.5
C8 C9 H9B 109.5
H9A C9 H9B 109.5
C8 C9 H9C 109.5
H9A C9 H9C 109.5
H9B C9 H9C 109.5
C8 C10 H10A 109.5
C8 C10 H10B 109.5
H10A C10 H10B 109.5
C8 C10 H10C 109.5
H10A C10 H10C 109.5
H10B C10 H10C 109.5
C8 C11 H11A 109.5
C8 C11 H11B 109.5
H11A C11 H11B 109.5
C8 C11 H11C 109.5
H11A C11 H11C 109.5
H11B C11 H11C 109.5
N2 C12 C6 118.5(4)
N2 C12 H12 120.7
C6 C12 H12 120.7
C16A C13 N2 107.9(5)
C16A C13 C15A 109.7(6)
N2 C13 C15A 113.2(5)
C16A C13 C14A 107.5(8)
N2 C13 C14A 107.1(4)
C15A C13 C14A 111.3(7)
N2 C13 C14 104.2(17)
N2 C13 C16 106.2(16)
C14 C13 C16 150(2)
N2 C13 C15 104.5(16)
C14 C13 C15 71(3)
C16 C13 C15 101(2)
C18 C17 Pd1 72.5(3)
C18 C17 H17A 120.0
Pd1 C17 H17A 73.4
C18 C17 H17B 120.0
Pd1 C17 H17B 125.9
H17A C17 H17B 120.0
C19 C18 C17 120.9(5)
C19 C18 Pd1 76.4(3)
C17 C18 Pd1 68.7(3)
C19 C18 H18 119.6
C17 C18 H18 119.6
Pd1 C18 H18 127.4
C18 C19 Pd1 67.6(3)
C18 C19 H19A 120.0
Pd1 C19 H19A 74.1
C18 C19 H19B 120.0
Pd1 C19 H19B 131.0
H19A C19 H19B 120.0
C25 C20 C21 119.8(4)
C25 C20 Sb2 120.4(3)
C21 C20 Sb2 119.5(3)
C22 C21 C20 119.8(5)
C22 C21 C26 124.2(5)
C20 C21 C26 115.9(4)
C23 C22 C21 120.0(5)
C23 C22 H22 120.0
C21 C22 H22 120.0
C22 C23 C24 120.7(5)
C22 C23 H23 119.6
C24 C23 H23 119.6
C23 C24 C25 119.5(5)
C23 C24 H24 120.2
C25 C24 H24 120.2
C20 C25 C24 120.1(5)
C20 C25 C31 115.9(4)
C24 C25 C31 123.9(5)
N3 C26 C21 118.7(4)
N3 C26 H26 120.7
C21 C26 H26 120.7
N3 C27 C28 107.5(4)
N3 C27 C29 107.2(5)
C28 C27 C29 110.2(6)
N3 C27 C30 112.0(5)
C28 C27 C30 110.0(5)
C29 C27 C30 109.9(5)
C27 C28 H28A 109.5
C27 C28 H28B 109.5
H28A C28 H28B 109.5
C27 C28 H28C 109.5
H28A C28 H28C 109.5
H28B C28 H28C 109.5
C27 C29 H29A 109.5
C27 C29 H29B 109.5
H29A C29 H29B 109.5
C27 C29 H29C 109.5
H29A C29 H29C 109.5
H29B C29 H29C 109.5
C27 C30 H30A 109.5
C27 C30 H30B 109.5
H30A C30 H30B 109.5
C27 C30 H30C 109.5
H30A C30 H30C 109.5
H30B C30 H30C 109.5
N4 C31 C25 118.2(4)
N4 C31 H31 120.9
C25 C31 H31 120.9
N4 C32 C33 112.5(6)
N4 C32 C34A 108.7(8)
N4 C32 C33A 110.1(10)
C34A C32 C33A 122.0(15)
N4 C32 C34 106.0(6)
C33 C32 C34 107.4(6)
N4 C32 C35 104.6(6)
C33 C32 C35 124.6(11)
C34 C32 C35 99.8(9)
N4 C32 C35A 112.5(7)
C34A C32 C35A 87.2(14)
C33A C32 C35A 114.6(10)
C37A C36 Pd2 72.6(5)
C37 C36 Pd2 70.5(5)
C37 C36 H36A 120.0
Pd2 C36 H36A 75.0
C37 C36 H36B 120.0
Pd2 C36 H36B 126.4
H36A C36 H36B 120.0
C37 C38 Pd2 67.4(6)
C37A C38 Pd2 69.7(6)
C37 C38 H38A 120.0
Pd2 C38 H38A 73.8
C37 C38 H38B 120.0
Pd2 C38 H38B 131.6
H38A C38 H38B 120.0
C13 C14 H14A 109.5
C13 C14 H14B 109.5
H14A C14 H14B 109.5
C13 C14 H14C 109.5
H14A C14 H14C 109.5
H14B C14 H14C 109.5
C13 C15 H15A 109.5
C13 C15 H15B 109.5
H15A C15 H15B 109.5
C13 C15 H15C 109.5
H15A C15 H15C 109.5
H15B C15 H15C 109.5
C13 C16 H16A 109.5
C13 C16 H16B 109.5
H16A C16 H16B 109.5
C13 C16 H16C 109.5
H16A C16 H16C 109.5
H16B C16 H16C 109.5
C32 C33 H33A 109.5
C32 C33 H33B 109.5
H33A C33 H33B 109.5
C32 C33 H33C 109.5
H33A C33 H33C 109.5
H33B C33 H33C 109.5
C32 C34 H34A 109.5
C32 C34 H34B 109.5
H34A C34 H34B 109.5
C32 C34 H34C 109.5
H34A C34 H34C 109.5
H34B C34 H34C 109.5
C32 C35 H35A 109.5
C32 C35 H35B 109.5
H35A C35 H35B 109.5
C32 C35 H35C 109.5
H35A C35 H35C 109.5
H35B C35 H35C 109.5
C38 C37 C36 127.1(12)
C38 C37 Pd2 80.1(7)
C36 C37 Pd2 68.9(5)
C38 C37 H37 116.5
C36 C37 H37 116.5
Pd2 C37 H37 126.6
C13 C16A H16D 109.5
C13 C16A H16E 109.5
H16D C16A H16E 109.5
C13 C16A H16F 109.5
H16D C16A H16F 109.5
H16E C16A H16F 109.5
C13 C15A H15D 109.5
C13 C15A H15E 109.5
H15D C15A H15E 109.5
C13 C15A H15F 109.5
H15D C15A H15F 109.5
H15E C15A H15F 109.5
C13 C14A H14D 109.5
C13 C14A H14E 109.5
H14D C14A H14E 109.5
C13 C14A H14F 109.5
H14D C14A H14F 109.5
H14E C14A H14F 109.5
C38 C37A C36 124.8(12)
C38 C37A Pd2 77.5(6)
C36 C37A Pd2 67.2(5)
C38 C37A H37A 117.6
C36 C37A H37A 117.6
Pd2 C37A H37A 130.7
C32 C33A H33D 109.5
C32 C33A H33E 109.5
H33D C33A H33E 109.5
C32 C33A H33F 109.5
H33D C33A H33F 109.5
H33E C33A H33F 109.5
C32 C34A H34D 109.5
C32 C34A H34E 109.5
H34D C34A H34E 109.5
C32 C34A H34F 109.5
H34D C34A H34F 109.5
H34E C34A H34F 109.5
C32 C35A H35D 109.5
C32 C35A H35E 109.5
H35D C35A H35E 109.5
C32 C35A H35F 109.5
H35D C35A H35F 109.5
H35E C35A H35F 109.5

loop_
_geom_bond_atom_site_label_1
_geom_bond_atom_site_label_2
_geom_bond_distance
Sb1 C1 2.099(4)
Sb1 N2 2.405(4)
Sb1 N1 2.425(4)
Sb1 Pd1 2.5873(5)
Pd1 C17 2.096(5)
Pd1 C18 2.146(5)
Pd1 C19 2.256(5)
Pd1 Cl1 2.3698(12)
N1 C7 1.279(6)
N1 C8 1.488(6)
C1 C2 1.386(6)
C1 C6 1.393(6)
Pd2 C36 2.095(5)
Pd2 C37 2.116(11)
Pd2 C37A 2.169(11)
Pd2 C38 2.257(6)
Pd2 Cl2 2.3713(13)
Pd2 Sb2 2.5586(5)
Sb2 C20 2.094(4)
Sb2 N3 2.391(4)
Sb2 N4 2.401(4)
N2 C12 1.283(6)
N2 C13 1.482(6)
C2 C3 1.406(6)
C2 C7 1.455(6)
N3 C26 1.281(6)
N3 C27 1.480(6)
C3 C4 1.380(7)
C3 H3 0.9500
N4 C31 1.283(6)
N4 C32 1.489(6)
C4 C5 1.389(7)
C4 H4 0.9500
C5 C6 1.395(6)
C5 H5 0.9500
C6 C12 1.464(6)
C7 H7 0.9500
C8 C10 1.525(7)
C8 C11 1.525(7)
C8 C9 1.529(6)
C9 H9A 0.9800
C9 H9B 0.9800
C9 H9C 0.9800
C10 H10A 0.9800
C10 H10B 0.9800
C10 H10C 0.9800
C11 H11A 0.9800
C11 H11B 0.9800
C11 H11C 0.9800
C12 H12 0.9500
C13 C16A 1.473(10)
C13 C15A 1.503(10)
C13 C14A 1.511(9)
C13 C14 1.53(5)
C13 C16 1.63(4)
C13 C15 1.92(4)
C17 C18 1.410(7)
C17 H17A 0.9500
C17 H17B 0.9500
C18 C19 1.365(8)
C18 H18 0.9500
C19 H19A 0.9500
C19 H19B 0.9500
C20 C25 1.387(6)
C20 C21 1.401(6)
C21 C22 1.396(7)
C21 C26 1.455(7)
C22 C23 1.374(7)
C22 H22 0.9500
C23 C24 1.391(7)
C23 H23 0.9500
C24 C25 1.400(7)
C24 H24 0.9500
C25 C31 1.454(7)
C26 H26 0.9500
C27 C28 1.516(8)
C27 C29 1.529(9)
C27 C30 1.535(8)
C28 H28A 0.9800
C28 H28B 0.9800
C28 H28C 0.9800
C29 H29A 0.9800
C29 H29B 0.9800
C29 H29C 0.9800
C30 H30A 0.9800
C30 H30B 0.9800
C30 H30C 0.9800
C31 H31 0.9500
C32 C33 1.520(11)
C32 C34A 1.536(9)
C32 C33A 1.546(9)
C32 C34 1.550(12)
C32 C35 1.551(12)
C32 C35A 1.569(9)
C36 C37A 1.465(14)
C36 C37 1.461(12)
C36 H36A 0.9500
C36 H36B 0.9500
C38 C37 1.230(14)
C38 C37A 1.255(13)
C38 H38A 0.9500
C38 H38B 0.9500
C14 H14A 0.9800
C14 H14B 0.9800
C14 H14C 0.9800
C15 H15A 0.9800
C15 H15B 0.9800
C15 H15C 0.9800
C16 H16A 0.9800
C16 H16B 0.9800
C16 H16C 0.9800
C33 H33A 0.9800
C33 H33B 0.9800
C33 H33C 0.9800
C34 H34A 0.9800
C34 H34B 0.9800
C34 H34C 0.9800
C35 H35A 0.9800
C35 H35B 0.9800
C35 H35C 0.9800
C37 H37 0.9500
C16A H16D 0.9800
C16A H16E 0.9800
C16A H16F 0.9800
C15A H15D 0.9800
C15A H15E 0.9800
C15A H15F 0.9800
C14A H14D 0.9800
C14A H14E 0.9800
C14A H14F 0.9800
C37A H37A 0.9500
C33A H33D 0.9800
C33A H33E 0.9800
C33A H33F 0.9800
C34A H34D 0.9800
C34A H34E 0.9800
C34A H34F 0.9800
C35A H35D 0.9800
C35A H35E 0.9800
C35A H35F 0.9800
